data_2206661
loop_
_publ_author_name
'You, Zhong-Lu'

_publ_section_title
;Bis{2-[3-(cyclohexylaminio)propyliminomethyl]-4-nitrophenolato}dimethanolnickel(II)
 dinitrate dihydrate
;
_journal_coeditor_code CI6631
_journal_issue 9
_journal_name_full 'Acta Crystallographica Section E'
_journal_page_first m1807
_journal_page_last m1809
_journal_paper_doi 10.1107/S1600536805026024
_journal_volume 61
_journal_year 2005
_chemical_formula_iupac '[Ni (C16 H23 N3 O3 )2 (C H4 O )2 ] (N O3)2 , 2H2 O'
_chemical_formula_moiety 'C34 H54 N6 Ni O8, 2(N O3), 2(H2 O)'
_chemical_formula_sum 'C34 H58 N8 Ni O16'
_chemical_formula_weight 893.59
_chemical_name_systematic
;
 ?
;
_space_group_IT_number 14
_symmetry_cell_setting monoclinic
_symmetry_space_group_name_Hall '-P 2ybc'
_symmetry_space_group_name_H-M 'P 1 21/c 1'
_atom_sites_solution_hydrogens geom
_atom_sites_solution_primary direct
_atom_sites_solution_secondary difmap
_audit_creation_method SHELXL-97
_cell_angle_alpha 90.00
_cell_angle_beta 104.200(10)
_cell_angle_gamma 90.00
_cell_formula_units_Z 2
_cell_length_a 12.4280(10)
_cell_length_b 8.7550(10)
_cell_length_c 20.0480(10)
_cell_measurement_reflns_used 7814
_cell_measurement_temperature 298(2)
_cell_measurement_theta_max 26.27
_cell_measurement_theta_min 2.35
_cell_volume 2114.7(3)
_computing_cell_refinement SMART
_computing_data_collection 'SMART (Bruker, 1998)'
_computing_data_reduction 'SAINT (Bruker, 1998)'
_computing_molecular_graphics 'SHELXTL (Sheldrick, 1997b)'
_computing_publication_material SHELXTL
_computing_structure_refinement 'SHELXL97 (Sheldrick, 1997a)'
_computing_structure_solution 'SHELXS97 (Sheldrick, 1997a)'
_diffrn_ambient_temperature 298(2)
_diffrn_measured_fraction_theta_full 0.968
_diffrn_measured_fraction_theta_max 0.968
_diffrn_measurement_device_type 'Bruker SMART CCD area-detector'
_diffrn_measurement_method '\w scans'
_diffrn_radiation_monochromator graphite
_diffrn_radiation_source 'fine-focus sealed tube'
_diffrn_radiation_type MoK\a
_diffrn_radiation_wavelength 0.71073
_diffrn_reflns_av_R_equivalents 0.0277
_diffrn_reflns_av_sigmaI/netI 0.0245
_diffrn_reflns_limit_h_max 16
_diffrn_reflns_limit_h_min -16
_diffrn_reflns_limit_k_max 11
_diffrn_reflns_limit_k_min -11
_diffrn_reflns_limit_l_max 26
_diffrn_reflns_limit_l_min -26
_diffrn_reflns_number 24141
_diffrn_reflns_theta_full 28.31
_diffrn_reflns_theta_max 28.31
_diffrn_reflns_theta_min 1.69
_diffrn_standards_decay_% 0
_diffrn_standards_interval_count 0
_diffrn_standards_interval_time 0
_diffrn_standards_number 0
_exptl_absorpt_coefficient_mu 0.537
_exptl_absorpt_correction_T_max 0.9384
_exptl_absorpt_correction_T_min 0.8865
_exptl_absorpt_correction_type multi-scan
_exptl_absorpt_process_details '(SADABS; Sheldrick, 1996)'
_exptl_crystal_colour green
_exptl_crystal_density_diffrn 1.403
_exptl_crystal_density_method 'not measured'
_exptl_crystal_description Block
_exptl_crystal_F_000 948
_exptl_crystal_size_max 0.23
_exptl_crystal_size_mid 0.19
_exptl_crystal_size_min 0.12
_refine_diff_density_max 0.361
_refine_diff_density_min -0.217
_refine_ls_extinction_method none
_refine_ls_goodness_of_fit_ref 1.038
_refine_ls_hydrogen_treatment mixed
_refine_ls_matrix_type full
_refine_ls_number_parameters 277
_refine_ls_number_reflns 5091
_refine_ls_number_restraints 10
_refine_ls_restrained_S_all 1.060
_refine_ls_R_factor_all 0.0465
_refine_ls_R_factor_gt 0.0384
_refine_ls_shift/su_max 0.001
_refine_ls_shift/su_mean <0.001
_refine_ls_structure_factor_coef Fsqd
_refine_ls_weighting_details 'calc w=1/[\s^2^(Fo^2^)+(0.0592P)^2^+0.4520P] where P=(Fo^2^+2Fc^2^)/3'
_refine_ls_weighting_scheme calc
_refine_ls_wR_factor_gt 0.1017
_refine_ls_wR_factor_ref 0.1068
_reflns_number_gt 4276
_reflns_number_total 5091
_reflns_threshold_expression 'I > 2\s(I)'
_cod_data_source_file ci6631.cif
_cod_data_source_block I
_cod_depositor_comments
;
The following automatic conversions were performed:
'_symmetry_cell_setting' value 'Monoclinic' changed to 'monoclinic'
according to '/home/saulius/struct/CIF-dictionaries/cif_core.dic'
dictionary named 'cif_core.dic' version 2.4.1 from 2010-06-29.

Automatic conversion script
Id: cif_fix_enum 1527 2010-12-29 10:47:43Z saulius 

The following automatic conversions were performed:

'_symmetry_cell_setting' value 'Monoclinic' changed to 'monoclinic'
according to /home/saulius/struct/CIF-dictionaries/cif_core.dic
dictionary named 'cif_core.dic' version 2.4.1 from 2010-06-29.

Automatic conversion script
Id: cif_fix_values 1715 2011-07-08 13:25:40Z adriana 
;
_cod_original_sg_symbol_H-M 'P 21/c'
_cod_database_code 2206661
_cod_database_fobs_code 2206661

loop_
_symmetry_equiv_pos_as_xyz
'x, y, z'
'-x, y+1/2, -z+1/2'
'-x, -y, -z'
'x, -y-1/2, z-1/2'

loop_
_atom_site_label
_atom_site_fract_x
_atom_site_fract_y
_atom_site_fract_z
_atom_site_U_iso_or_equiv
_atom_site_adp_type
_atom_site_calc_flag
_atom_site_refinement_flags
_atom_site_occupancy
_atom_site_type_symbol
Ni1 0.5000 1.0000 1.0000 0.03017(10) Uani d S 1 Ni
O1 0.63727(9) 0.87825(14) 1.04169(6) 0.0389(3) Uani d . 1 O
O2 1.08160(12) 0.68278(18) 0.97826(8) 0.0624(4) Uani d . 1 O
O3 1.04018(13) 0.8703(2) 0.90806(8) 0.0638(4) Uani d . 1 O
O4 0.26216(16) 1.03348(18) 0.30326(9) 0.0679(5) Uani d . 1 O
O5 0.32452(17) 1.0518(2) 0.21297(9) 0.0749(5) Uani d . 1 O
O6 0.2576(3) 0.8429(2) 0.23706(16) 0.1353(11) Uani d U 1 O
O7 0.26727(15) 0.8117(3) 0.40609(13) 0.1040(8) Uani d D 1 O
O8 0.44841(11) 0.84985(15) 0.91473(7) 0.0447(3) Uani d D 1 O
N1 1.01867(12) 0.78569(19) 0.95158(8) 0.0450(4) Uani d . 1 N
N2 0.59365(11) 1.12901(15) 0.94784(7) 0.0324(3) Uani d . 1 N
N3 0.33639(12) 1.15880(17) 0.81388(7) 0.0384(3) Uani d . 1 N
H3A 0.3117 1.2547 0.8037 0.046 Uiso calc R 1 H
H3B 0.3412 1.1439 0.8589 0.046 Uiso calc R 1 H
N4 0.28060(16) 0.97557(19) 0.25007(10) 0.0536(4) Uani d . 1 N
C1 0.72370(13) 0.85720(19) 1.01736(8) 0.0334(3) Uani d . 1 C
C2 0.79280(15) 0.7292(2) 1.03951(9) 0.0430(4) Uani d . 1 C
H2 0.7732 0.6597 1.0696 0.052 Uiso calc R 1 H
C3 0.88780(15) 0.7049(2) 1.01786(9) 0.0429(4) Uani d . 1 C
H3 0.9324 0.6204 1.0332 0.052 Uiso calc R 1 H
C4 0.91644(13) 0.8085(2) 0.97269(8) 0.0373(4) Uani d . 1 C
C5 0.85101(13) 0.9324(2) 0.94829(8) 0.0362(3) Uani d . 1 C
H5 0.8716 0.9992 0.9175 0.043 Uiso calc R 1 H
C6 0.75397(13) 0.95836(19) 0.96941(8) 0.0329(3) Uani d . 1 C
C7 0.69104(13) 1.09428(19) 0.94252(8) 0.0355(3) Uani d . 1 C
H7 0.7252 1.1632 0.9190 0.043 Uiso calc R 1 H
C8 0.55160(15) 1.2775(2) 0.91558(9) 0.0414(4) Uani d . 1 C
H8A 0.6065 1.3562 0.9324 0.050 Uiso calc R 1 H
H8B 0.4845 1.3049 0.9293 0.050 Uiso calc R 1 H
C9 0.52650(15) 1.2727(2) 0.83726(10) 0.0476(4) Uani d . 1 C
H9A 0.4940 1.3699 0.8197 0.057 Uiso calc R 1 H
H9B 0.5962 1.2630 0.8241 0.057 Uiso calc R 1 H
C10 0.45001(15) 1.1468(2) 0.80231(9) 0.0457(4) Uani d . 1 C
H10A 0.4448 1.1502 0.7533 0.055 Uiso calc R 1 H
H10B 0.4817 1.0489 0.8194 0.055 Uiso calc R 1 H
C11 0.25108(16) 1.0496(2) 0.77336(9) 0.0427(4) Uani d . 1 C
H11 0.2793 0.9452 0.7824 0.051 Uiso calc R 1 H
C12 0.14669(17) 1.0649(3) 0.79868(10) 0.0554(5) Uani d . 1 C
H12A 0.1215 1.1701 0.7937 0.066 Uiso calc R 1 H
H12B 0.1630 1.0390 0.8472 0.066 Uiso calc R 1 H
C13 0.0548(2) 0.9611(4) 0.75885(12) 0.0715(7) Uani d . 1 C
H13A 0.0769 0.8553 0.7675 0.086 Uiso calc R 1 H
H13B -0.0121 0.9774 0.7747 0.086 Uiso calc R 1 H
C14 0.0309(2) 0.9928(3) 0.68222(12) 0.0713(7) Uani d . 1 C
H14A -0.0250 0.9219 0.6577 0.086 Uiso calc R 1 H
H14B 0.0019 1.0956 0.6730 0.086 Uiso calc R 1 H
C15 0.1356(2) 0.9760(3) 0.65693(11) 0.0638(6) Uani d . 1 C
H15A 0.1194 1.0010 0.6083 0.077 Uiso calc R 1 H
H15B 0.1604 0.8707 0.6623 0.077 Uiso calc R 1 H
C16 0.22808(18) 1.0799(3) 0.69630(10) 0.0551(5) Uani d . 1 C
H16A 0.2950 1.0619 0.6808 0.066 Uiso calc R 1 H
H16B 0.2067 1.1858 0.6870 0.066 Uiso calc R 1 H
C17 0.51297(19) 0.7402(3) 0.89022(13) 0.0684(7) Uani d . 1 C
H17A 0.4676 0.6889 0.8510 0.103 Uiso calc R 1 H
H17B 0.5416 0.6671 0.9258 0.103 Uiso calc R 1 H
H17C 0.5735 0.7903 0.8773 0.103 Uiso calc R 1 H
H8 0.3891(14) 0.809(3) 0.9169(14) 0.080 Uiso d D 1 H
H7A 0.252(2) 0.872(3) 0.3725(10) 0.080 Uiso d D 1 H
H7B 0.2128(15) 0.805(3) 0.4230(12) 0.080 Uiso d D 1 H

loop_
_atom_site_aniso_label
_atom_site_aniso_U_11
_atom_site_aniso_U_22
_atom_site_aniso_U_33
_atom_site_aniso_U_12
_atom_site_aniso_U_13
_atom_site_aniso_U_23
Ni1 0.02873(16) 0.03347(17) 0.02970(16) 0.00441(11) 0.00984(11) 0.00212(11)
O1 0.0337(6) 0.0487(7) 0.0377(6) 0.0101(5) 0.0155(5) 0.0117(5)
O2 0.0442(8) 0.0714(10) 0.0764(10) 0.0224(7) 0.0238(7) 0.0070(8)
O3 0.0547(8) 0.0827(11) 0.0651(9) 0.0083(8) 0.0362(7) 0.0104(8)
O4 0.0920(13) 0.0521(8) 0.0708(11) -0.0083(8) 0.0414(10) -0.0072(8)
O5 0.1018(14) 0.0686(10) 0.0609(10) -0.0129(10) 0.0328(10) -0.0010(8)
O6 0.203(3) 0.0606(12) 0.176(2) -0.0534(15) 0.110(2) -0.0493(14)
O7 0.0650(11) 0.1345(19) 0.1318(18) 0.0432(12) 0.0613(12) 0.0789(15)
O8 0.0452(7) 0.0475(7) 0.0452(7) -0.0051(6) 0.0182(6) -0.0113(6)
N1 0.0368(8) 0.0566(9) 0.0444(8) 0.0045(7) 0.0151(6) -0.0086(7)
N2 0.0327(7) 0.0334(7) 0.0314(7) 0.0034(5) 0.0081(5) 0.0025(5)
N3 0.0432(8) 0.0402(8) 0.0325(7) 0.0041(6) 0.0108(6) 0.0077(6)
N4 0.0566(10) 0.0421(9) 0.0632(11) -0.0060(7) 0.0166(9) -0.0080(8)
C1 0.0315(8) 0.0410(9) 0.0281(7) 0.0034(6) 0.0081(6) 0.0013(6)
C2 0.0431(9) 0.0458(10) 0.0437(9) 0.0104(8) 0.0174(8) 0.0132(8)
C3 0.0405(9) 0.0471(10) 0.0425(9) 0.0146(8) 0.0127(7) 0.0049(8)
C4 0.0321(8) 0.0468(9) 0.0344(8) 0.0053(7) 0.0107(6) -0.0043(7)
C5 0.0348(8) 0.0429(9) 0.0329(8) -0.0001(7) 0.0119(6) 0.0021(7)
C6 0.0305(8) 0.0385(8) 0.0299(8) 0.0030(6) 0.0078(6) 0.0024(6)
C7 0.0362(8) 0.0375(8) 0.0340(8) 0.0004(7) 0.0108(6) 0.0048(6)
C8 0.0379(9) 0.0351(9) 0.0525(10) 0.0042(7) 0.0135(8) 0.0072(7)
C9 0.0396(9) 0.0531(11) 0.0519(11) 0.0050(8) 0.0145(8) 0.0218(9)
C10 0.0440(10) 0.0578(11) 0.0375(9) 0.0089(8) 0.0144(7) 0.0091(8)
C11 0.0513(10) 0.0399(9) 0.0351(9) 0.0008(8) 0.0072(7) 0.0050(7)
C12 0.0538(11) 0.0732(14) 0.0400(10) -0.0137(10) 0.0132(9) -0.0015(10)
C13 0.0655(15) 0.0989(19) 0.0477(12) -0.0300(14) 0.0093(11) 0.0021(12)
C14 0.0681(16) 0.0906(19) 0.0475(13) -0.0196(12) -0.0008(11) 0.0033(11)
C15 0.0850(17) 0.0654(14) 0.0352(10) -0.0090(12) 0.0036(10) -0.0024(9)
C16 0.0633(13) 0.0654(13) 0.0364(10) -0.0053(10) 0.0116(9) 0.0027(9)
C17 0.0583(13) 0.0731(15) 0.0786(16) -0.0039(11) 0.0258(12) -0.0335(13)

loop_
_atom_type_symbol
_atom_type_description
_atom_type_scat_dispersion_real
_atom_type_scat_dispersion_imag
_atom_type_scat_source
C C 0.0033 0.0016 'International Tables Vol C Tables 4.2.6.8 and 6.1.1.4'
H H 0.0000 0.0000 'International Tables Vol C Tables 4.2.6.8 and 6.1.1.4'
N N 0.0061 0.0033 'International Tables Vol C Tables 4.2.6.8 and 6.1.1.4'
Ni Ni 0.3393 1.1124 'International Tables Vol C Tables 4.2.6.8 and 6.1.1.4'
O O 0.0106 0.0060 'International Tables Vol C Tables 4.2.6.8 and 6.1.1.4'

loop_
_geom_angle_atom_site_label_1
_geom_angle_atom_site_label_2
_geom_angle_atom_site_label_3
_geom_angle_site_symmetry_1
_geom_angle_site_symmetry_3
_geom_angle
_geom_angle_publ_flag
O1 Ni1 O1 . 3_677 180.0 y
O1 Ni1 N2 . 3_677 91.46(5) y
O1 Ni1 N2 3_677 3_677 88.54(5) ?
O1 Ni1 N2 . . 88.54(5) y
O1 Ni1 N2 3_677 . 91.46(5) ?
N2 Ni1 N2 3_677 . 180.0 y
O1 Ni1 O8 . 3_677 86.32(5) y
O1 Ni1 O8 3_677 3_677 93.68(5) ?
N2 Ni1 O8 3_677 3_677 91.55(5) ?
N2 Ni1 O8 . 3_677 88.45(5) y
O1 Ni1 O8 . . 93.68(5) y
O1 Ni1 O8 3_677 . 86.32(5) ?
N2 Ni1 O8 3_677 . 88.45(5) ?
N2 Ni1 O8 . . 91.55(5) y
O8 Ni1 O8 3_677 . 180.0 y
C1 O1 Ni1 . . 127.96(10) ?
H7A O7 H7B . . 109.1(19) ?
C17 O8 Ni1 . . 127.87(13) ?
C17 O8 H8 . . 108(2) ?
Ni1 O8 H8 . . 108.8(19) ?
O3 N1 O2 . . 121.90(16) ?
O3 N1 C4 . . 119.06(16) ?
O2 N1 C4 . . 119.03(16) ?
C7 N2 C8 . . 114.23(14) ?
C7 N2 Ni1 . . 124.86(11) ?
C8 N2 Ni1 . . 120.86(10) ?
C10 N3 C11 . . 116.06(14) ?
C10 N3 H3A . . 108.3 ?
C11 N3 H3A . . 108.3 ?
C10 N3 H3B . . 108.3 ?
C11 N3 H3B . . 108.3 ?
H3A N3 H3B . . 107.4 ?
O6 N4 O5 . . 120.6(2) ?
O6 N4 O4 . . 119.3(2) ?
O5 N4 O4 . . 119.98(17) ?
O1 C1 C2 . . 119.29(15) ?
O1 C1 C6 . . 123.08(14) ?
C2 C1 C6 . . 117.63(14) ?
C3 C2 C1 . . 121.81(16) ?
C3 C2 H2 . . 119.1 ?
C1 C2 H2 . . 119.1 ?
C2 C3 C4 . . 118.91(16) ?
C2 C3 H3 . . 120.5 ?
C4 C3 H3 . . 120.5 ?
C5 C4 C3 . . 121.66(15) ?
C5 C4 N1 . . 119.39(16) ?
C3 C4 N1 . . 118.94(15) ?
C4 C5 C6 . . 120.20(16) ?
C4 C5 H5 . . 119.9 ?
C6 C5 H5 . . 119.9 ?
C5 C6 C1 . . 119.74(15) ?
C5 C6 C7 . . 116.67(15) ?
C1 C6 C7 . . 123.54(14) ?
N2 C7 C6 . . 126.78(15) ?
N2 C7 H7 . . 116.6 ?
C6 C7 H7 . . 116.6 ?
N2 C8 C9 . . 112.62(15) ?
N2 C8 H8A . . 109.1 ?
C9 C8 H8A . . 109.1 ?
N2 C8 H8B . . 109.1 ?
C9 C8 H8B . . 109.1 ?
H8A C8 H8B . . 107.8 ?
C10 C9 C8 . . 116.37(15) ?
C10 C9 H9A . . 108.2 ?
C8 C9 H9A . . 108.2 ?
C10 C9 H9B . . 108.2 ?
C8 C9 H9B . . 108.2 ?
H9A C9 H9B . . 107.3 ?
N3 C10 C9 . . 112.88(15) ?
N3 C10 H10A . . 109.0 ?
C9 C10 H10A . . 109.0 ?
N3 C10 H10B . . 109.0 ?
C9 C10 H10B . . 109.0 ?
H10A C10 H10B . . 107.8 ?
N3 C11 C12 . . 108.12(15) ?
N3 C11 C16 . . 111.61(15) ?
C12 C11 C16 . . 111.24(17) ?
N3 C11 H11 . . 108.6 ?
C12 C11 H11 . . 108.6 ?
C16 C11 H11 . . 108.6 ?
C11 C12 C13 . . 111.48(19) ?
C11 C12 H12A . . 109.3 ?
C13 C12 H12A . . 109.3 ?
C11 C12 H12B . . 109.3 ?
C13 C12 H12B . . 109.3 ?
H12A C12 H12B . . 108.0 ?
C14 C13 C12 . . 110.9(2) ?
C14 C13 H13A . . 109.5 ?
C12 C13 H13A . . 109.5 ?
C14 C13 H13B . . 109.5 ?
C12 C13 H13B . . 109.5 ?
H13A C13 H13B . . 108.0 ?
C15 C14 C13 . . 110.5(2) ?
C15 C14 H14A . . 109.6 ?
C13 C14 H14A . . 109.6 ?
C15 C14 H14B . . 109.6 ?
C13 C14 H14B . . 109.6 ?
H14A C14 H14B . . 108.1 ?
C14 C15 C16 . . 111.67(19) ?
C14 C15 H15A . . 109.3 ?
C16 C15 H15A . . 109.3 ?
C14 C15 H15B . . 109.3 ?
C16 C15 H15B . . 109.3 ?
H15A C15 H15B . . 107.9 ?
C11 C16 C15 . . 110.57(18) ?
C11 C16 H16A . . 109.5 ?
C15 C16 H16A . . 109.5 ?
C11 C16 H16B . . 109.5 ?
C15 C16 H16B . . 109.5 ?
H16A C16 H16B . . 108.1 ?
O8 C17 H17A . . 109.5 ?
O8 C17 H17B . . 109.5 ?
H17A C17 H17B . . 109.5 ?
O8 C17 H17C . . 109.5 ?
H17A C17 H17C . . 109.5 ?
H17B C17 H17C . . 109.5 ?

loop_
_geom_bond_atom_site_label_1
_geom_bond_atom_site_label_2
_geom_bond_site_symmetry_2
_geom_bond_distance
_geom_bond_publ_flag
Ni1 O1 . 2.011(2) y
Ni1 O1 3_677 2.011(2) ?
Ni1 N2 3_677 2.079(2) ?
Ni1 N2 . 2.079(2) y
Ni1 O8 3_677 2.127(2) ?
Ni1 O8 . 2.127(2) y
O1 C1 . 1.297(2) ?
O2 N1 . 1.226(2) ?
O3 N1 . 1.223(2) ?
O4 N4 . 1.252(2) ?
O5 N4 . 1.223(2) ?
O6 N4 . 1.209(3) ?
O7 H7A . 0.840(10) ?
O7 H7B . 0.830(10) ?
O8 C17 . 1.414(2) ?
O8 H8 . 0.830(10) ?
N1 C4 . 1.448(2) ?
N2 C7 . 1.278(2) ?
N2 C8 . 1.489(2) ?
N3 C10 . 1.490(2) ?
N3 C11 . 1.508(2) ?
N3 H3A . 0.90 ?
N3 H3B . 0.90 ?
C1 C2 . 1.415(2) ?
C1 C6 . 1.424(2) ?
C2 C3 . 1.371(2) ?
C2 H2 . 0.93 ?
C3 C4 . 1.388(3) ?
C3 H3 . 0.93 ?
C4 C5 . 1.371(2) ?
C5 C6 . 1.391(2) ?
C5 H5 . 0.93 ?
C6 C7 . 1.453(2) ?
C7 H7 . 0.93 ?
C8 C9 . 1.524(3) ?
C8 H8A . 0.97 ?
C8 H8B . 0.97 ?
C9 C10 . 1.511(3) ?
C9 H9A . 0.97 ?
C9 H9B . 0.97 ?
C10 H10A . 0.97 ?
C10 H10B . 0.97 ?
C11 C12 . 1.511(3) ?
C11 C16 . 1.524(2) ?
C11 H11 . 0.98 ?
C12 C13 . 1.523(3) ?
C12 H12A . 0.97 ?
C12 H12B . 0.97 ?
C13 C14 . 1.517(3) ?
C13 H13A . 0.97 ?
C13 H13B . 0.97 ?
C14 C15 . 1.516(4) ?
C14 H14A . 0.97 ?
C14 H14B . 0.97 ?
C15 C16 . 1.525(3) ?
C15 H15A . 0.97 ?
C15 H15B . 0.97 ?
C16 H16A . 0.97 ?
C16 H16B . 0.97 ?
C17 H17A . 0.96 ?
C17 H17B . 0.96 ?
C17 H17C . 0.96 ?

loop_
_geom_hbond_atom_site_label_D
_geom_hbond_atom_site_label_H
_geom_hbond_atom_site_label_A
_geom_hbond_site_symmetry_A
_geom_hbond_distance_DH
_geom_hbond_distance_HA
_geom_hbond_distance_DA
_geom_hbond_angle_DHA
O7 H7B O3 4_475 0.830(10) 2.60(2) 3.250(3) 136(2)
O7 H7B O2 4_475 0.830(10) 2.190(10) 3.010(2) 171(3)
O7 H7A O4 . 0.840(10) 2.010(10) 2.821(3) 164(3)
O8 H8 O7 4_576 0.830(10) 1.810(10) 2.628(2) 166(3)
N3 H3B O1 3_677 0.90 1.95 2.851(2) 175
N3 H3A N4 4_586 0.90 2.58 3.454(2) 163
N3 H3A O5 4_586 0.90 2.52 3.223(2) 136
N3 H3A O4 4_586 0.90 1.95 2.839(2) 167

loop_
_geom_torsion_atom_site_label_1
_geom_torsion_atom_site_label_2
_geom_torsion_atom_site_label_3
_geom_torsion_atom_site_label_4
_geom_torsion_site_symmetry_1
_geom_torsion
N2 Ni1 O1 C1 3_677 154.90(14)
N2 Ni1 O1 C1 . -25.10(14)
O8 Ni1 O1 C1 3_677 -113.64(14)
O8 Ni1 O1 C1 . 66.36(14)
O1 Ni1 O8 C17 . -17.74(18)
O1 Ni1 O8 C17 3_677 162.26(18)
N2 Ni1 O8 C17 3_677 -109.10(18)
N2 Ni1 O8 C17 . 70.90(18)
O1 Ni1 N2 C7 . 12.39(14)
O1 Ni1 N2 C7 3_677 -167.61(14)
O8 Ni1 N2 C7 3_677 98.74(14)
O8 Ni1 N2 C7 . -81.26(14)
O1 Ni1 N2 C8 . -164.77(12)
O1 Ni1 N2 C8 3_677 15.23(12)
O8 Ni1 N2 C8 3_677 -78.42(12)
O8 Ni1 N2 C8 . 101.58(12)
Ni1 O1 C1 C2 . -157.77(13)
Ni1 O1 C1 C6 . 23.0(2)
O1 C1 C2 C3 . -177.09(17)
C6 C1 C2 C3 . 2.2(3)
C1 C2 C3 C4 . -0.3(3)
C2 C3 C4 C5 . -1.3(3)
C2 C3 C4 N1 . 177.98(17)
O3 N1 C4 C5 . -5.9(3)
O2 N1 C4 C5 . 173.55(16)
O3 N1 C4 C3 . 174.80(17)
O2 N1 C4 C3 . -5.8(2)
C3 C4 C5 C6 . 1.0(3)
N1 C4 C5 C6 . -178.32(15)
C4 C5 C6 C1 . 1.0(3)
C4 C5 C6 C7 . 178.43(15)
O1 C1 C6 C5 . 176.75(15)
C2 C1 C6 C5 . -2.5(2)
O1 C1 C6 C7 . -0.5(3)
C2 C1 C6 C7 . -179.77(16)
C8 N2 C7 C6 . 179.25(16)
Ni1 N2 C7 C6 . 1.9(2)
C5 C6 C7 N2 . 170.16(16)
C1 C6 C7 N2 . -12.5(3)
C7 N2 C8 C9 . 69.72(19)
Ni1 N2 C8 C9 . -112.83(14)
N2 C8 C9 C10 . 53.4(2)
C11 N3 C10 C9 . 172.42(14)
C8 C9 C10 N3 . 63.2(2)
C10 N3 C11 C12 . 172.73(15)
C10 N3 C11 C16 . -64.6(2)
N3 C11 C12 C13 . 178.43(18)
C16 C11 C12 C13 . 55.6(3)
C11 C12 C13 C14 . -56.2(3)
C12 C13 C14 C15 . 56.2(3)
C13 C14 C15 C16 . -56.5(3)
N3 C11 C16 C15 . -175.82(17)
C12 C11 C16 C15 . -55.0(3)
C14 C15 C16 C11 . 55.8(3)
